data_7058430
loop_
_publ_author_name
'Shmakova, Alexandra A.'
'Volchek, Victoria V.'
'Yanshole, Vadim'
'Kompankov, Nikolay B.'
'Martin, Nicolas P.'
'Nyman, May'
'Abramov, Pavel A.'
'Sokolov, Maxim N.'

_publ_section_title
;
 Niobium uptake by a [P8W48O184]40&#x2212; macrocyclic polyanion
;
_journal_issue 25
_journal_name_full 'New Journal of Chemistry'
_journal_page_first 9943
_journal_paper_doi 10.1039/C9NJ01907C
_journal_volume 43
_journal_year 2019
_chemical_formula_sum 'H0 Nb3.68 O238 P8 W48'
_chemical_formula_weight 13222.47
_space_group_crystal_system tetragonal
_space_group_IT_number 87
_space_group_name_Hall '-I 4'
_space_group_name_H-M_alt 'I 4/m'
_symmetry_space_group_name_Hall '-I 4'
_symmetry_space_group_name_H-M 'I 4/m'
_atom_sites_solution_primary direct
_atom_sites_solution_secondary difmap
_audit_creation_method SHELXL-2017/1
_audit_update_record
;
2018-08-17 deposited with the CCDC.    2019-05-29 downloaded from the CCDC.
;
_cell_angle_alpha 90
_cell_angle_beta 90
_cell_angle_gamma 90
_cell_formula_units_Z 2
_cell_length_a 25.6122(5)
_cell_length_b 25.6122(5)
_cell_length_c 22.0939(5)
_cell_measurement_reflns_used 5811
_cell_measurement_temperature 130(2)
_cell_measurement_theta_max 29.3080
_cell_measurement_theta_min 3.6610
_cell_volume 14493.3(5)
_computing_cell_refinement 'CrysAlisPro 1.171.38.41 (Rigaku OD, 2015)'
_computing_data_collection 'CrysAlisPro 1.171.38.41 (Rigaku OD, 2015)'
_computing_data_reduction 'CrysAlisPro 1.171.38.41 (Rigaku OD, 2015)'
_computing_molecular_graphics 'ShelXle (H\"ubschle, 2011)'
_computing_publication_material 'CIFTAB-2014 (Sheldrick, 2014)'
_computing_structure_refinement 'SHELXL-2014 (Sheldrick, 2014)'
_computing_structure_solution 'SHELXS-2014 (Sheldrick, 2014)'
_diffrn_ambient_temperature 130(2)
_diffrn_detector 'CCD plate'
_diffrn_detector_area_resol_mean 10.6168
_diffrn_detector_type AtlasS2
_diffrn_measured_fraction_theta_full 0.995
_diffrn_measured_fraction_theta_max 0.995
_diffrn_measurement_device 'four-circle diffractometer'
_diffrn_measurement_device_type 'New Xcalibur, AtlasS2'
_diffrn_measurement_method '\w scans'
_diffrn_radiation_monochromator graphite
_diffrn_radiation_probe x-ray
_diffrn_radiation_source 'fine-focus sealed tube'
_diffrn_radiation_type MoK\a
_diffrn_radiation_wavelength 0.71073
_diffrn_reflns_av_R_equivalents 0.0359
_diffrn_reflns_av_unetI/netI 0.0499
_diffrn_reflns_Laue_measured_fraction_full 0.995
_diffrn_reflns_Laue_measured_fraction_max 0.995
_diffrn_reflns_limit_h_max 30
_diffrn_reflns_limit_h_min -28
_diffrn_reflns_limit_k_max 29
_diffrn_reflns_limit_k_min -30
_diffrn_reflns_limit_l_max 21
_diffrn_reflns_limit_l_min -26
_diffrn_reflns_number 19190
_diffrn_reflns_point_group_measured_fraction_full 0.995
_diffrn_reflns_point_group_measured_fraction_max 0.995
_diffrn_reflns_theta_full 25.349
_diffrn_reflns_theta_max 25.349
_diffrn_reflns_theta_min 3.375
_diffrn_source 'sealed X-ray tube'
_exptl_absorpt_coefficient_mu 19.235
_exptl_absorpt_correction_T_max 1.00000
_exptl_absorpt_correction_T_min 0.52873
_exptl_absorpt_correction_type multi-scan
_exptl_absorpt_process_details
;
CrysAlisPro 1.171.38.41 (Rigaku Oxford Diffraction, 2015)
Empirical absorption correction using spherical harmonics,
implemented in SCALE3 ABSPACK scaling algorithm.
;
_exptl_crystal_colour colorless
_exptl_crystal_density_diffrn 3.030
_exptl_crystal_description block
_exptl_crystal_F_000 11454
_exptl_crystal_size_max 0.120
_exptl_crystal_size_mid 0.080
_exptl_crystal_size_min 0.050
_refine_diff_density_max 1.463
_refine_diff_density_min -1.510
_refine_diff_density_rms 0.245
_refine_ls_extinction_method none
_refine_ls_goodness_of_fit_ref 1.018
_refine_ls_hydrogen_treatment undef
_refine_ls_matrix_type full
_refine_ls_number_parameters 386
_refine_ls_number_reflns 6795
_refine_ls_number_restraints 0
_refine_ls_restrained_S_all 1.018
_refine_ls_R_factor_all 0.0780
_refine_ls_R_factor_gt 0.0454
_refine_ls_shift/su_max 0.001
_refine_ls_shift/su_mean 0.000
_refine_ls_structure_factor_coef Fsqd
_refine_ls_weighting_details 'w=1/[\s^2^(Fo^2^)+(0.0458P)^2^+505.5680P] where P=(Fo^2^+2Fc^2^)/3'
_refine_ls_weighting_scheme calc
_refine_ls_wR_factor_gt 0.1023
_refine_ls_wR_factor_ref 0.1164
_reflns_Friedel_coverage 0.000
_reflns_number_gt 4745
_reflns_number_total 6795
_reflns_threshold_expression >2\s(I)
_cod_data_source_file c9nj01907c2.cif
_cod_data_source_block 1_a
_cod_depositor_comments 'Adding full bibliography for 7058430.cif.'
_cod_original_cell_volume 14493.3(7)
_cod_database_code 7058430
_shelx_shelxl_version_number 2017/1
_shelx_space_group_comment
;
The symmetry employed for this shelxl refinement is uniquely defined
by the following loop, which should always be used as a source of
symmetry information in preference to the above space-group names.
They are only intended as comments.
;
_shelx_estimated_absorpt_t_min 0.206
_shelx_estimated_absorpt_t_max 0.446

loop_
_space_group_symop_operation_xyz
'x, y, z'
'-x, -y, z'
'-y, x, z'
'y, -x, z'
'x+1/2, y+1/2, z+1/2'
'-x+1/2, -y+1/2, z+1/2'
'-y+1/2, x+1/2, z+1/2'
'y+1/2, -x+1/2, z+1/2'
'-x, -y, -z'
'x, y, -z'
'y, -x, -z'
'-y, x, -z'
'-x+1/2, -y+1/2, -z+1/2'
'x+1/2, y+1/2, -z+1/2'
'y+1/2, -x+1/2, -z+1/2'
'-y+1/2, x+1/2, -z+1/2'

loop_
_atom_site_label
_atom_site_type_symbol
_atom_site_fract_x
_atom_site_fract_y
_atom_site_fract_z
_atom_site_U_iso_or_equiv
_atom_site_adp_type
_atom_site_occupancy
_atom_site_site_symmetry_order
_atom_site_calc_flag
_atom_site_refinement_flags_posn
_atom_site_refinement_flags_adp
_atom_site_refinement_flags_occupancy
O1 O 0.1932(5) 0.6047(5) 0.500000 0.033(3) Uani 1 2 d S T P
O2 O 0.2024(6) 0.5078(5) 0.500000 0.043(4) Uani 1 2 d S T P
O3 O 0.2676(4) 0.5619(4) 0.4442(4) 0.036(2) Uani 1 1 d . . .
O4 O 0.1153(6) 0.4637(5) 0.500000 0.047(4) Uani 1 2 d S T P
O5 O 0.2320(4) 0.5571(4) 0.2736(4) 0.047(3) Uani 1 1 d . . .
O6 O 0.3041(5) 0.5115(5) 0.3460(4) 0.069(4) Uani 1 1 d . . .
O7 O 0.2013(4) 0.5049(4) 0.3735(4) 0.044(3) Uani 1 1 d . . .
O8 O 0.1032(5) 0.4557(4) 0.3743(4) 0.056(3) Uani 1 1 d . . .
O9 O 0.1881(5) 0.4165(4) 0.4330(4) 0.057(3) Uani 1 1 d . . .
O10 O 0.1492(6) 0.3372(6) 0.500000 0.046(4) Uani 1 2 d S T P
O27 O 0.1328(5) 0.2321(6) 0.3129(5) 0.074(4) Uani 1 1 d . . .
O11 O 0.2458(6) 0.3439(5) 0.500000 0.039(4) Uani 1 2 d S T P
O12 O 0.1347(4) 0.3384(4) 0.3751(4) 0.050(3) Uani 1 1 d . . .
O13 O 0.2445(4) 0.3462(4) 0.3739(4) 0.043(3) Uani 1 1 d . . .
O14 O 0.3367(6) 0.3920(4) 0.3461(5) 0.072(4) Uani 1 1 d . . .
O15 O 0.2965(4) 0.3168(4) 0.2732(4) 0.047(3) Uani 1 1 d . . .
O16 O 0.3809(4) 0.2945(4) 0.3427(4) 0.048(3) Uani 1 1 d . . .
O17 O 0.3301(4) 0.3306(3) 0.4439(4) 0.036(2) Uani 1 1 d . . .
O18 O 0.2884(4) 0.2539(3) 0.3731(4) 0.032(2) Uani 1 1 d . . .
O19 O 0.2881(5) 0.2559(5) 0.500000 0.026(3) Uani 1 2 d S T P
O20 O 0.2223(5) 0.1846(5) 0.500000 0.031(3) Uani 1 2 d S T P
O21 O 0.2138(4) 0.1728(4) 0.3743(4) 0.033(2) Uani 1 1 d . . .
O22 O 0.3069(4) 0.1634(3) 0.4323(4) 0.031(2) Uani 1 1 d . . .
O23 O 0.3922(4) 0.1912(4) 0.3723(4) 0.036(2) Uani 1 1 d . . .
O24 O 0.3667(5) 0.0994(5) 0.500000 0.034(3) Uani 1 2 d S T P
O25 O 0.4497(4) 0.1230(4) 0.4289(4) 0.039(2) Uani 1 1 d . . .
O26 O 0.3615(4) 0.0865(4) 0.3745(4) 0.041(2) Uani 1 1 d . . .
O1W O 0.3532(15) 0.4592(14) 0.4440(16) 0.079(10) Uiso 0.4 1 d . . P
O2W O 0.3434(15) 0.4587(15) 0.2491(19) 0.099(12) Uiso 0.4 1 d . . P
O3W O 0.3111(18) 0.4497(15) 0.4389(18) 0.053(10) Uiso 0.3 1 d . . P
O4W O 0.2047(14) 0.4237(14) 0.2813(16) 0.052(9) Uiso 0.3 1 d . . P
O5W O 0.1050(14) 0.3835(13) 0.2568(16) 0.046(9) Uiso 0.3 1 d . . P
O6W O 0.3689(11) 0.5736(11) 0.500000 0.065(8) Uiso 0.6 2 d S . P
O7W O 0.039(3) 0.370(3) 0.500000 0.05(2) Uiso 0.2 2 d S . P
O8W O 0.107(2) 0.212(2) 0.500000 0.071(17) Uiso 0.3 2 d S . P
O9W O 0.4576(17) 0.0198(17) 0.500000 0.065(12) Uiso 0.4 2 d S . P
O10W O 0.2351(19) 0.0722(18) 0.500000 0.074(13) Uiso 0.4 2 d S . P
O11W O 0.2486(17) 0.0725(16) 0.324(2) 0.067(12) Uiso 0.3 1 d . . P
O12W O 0.1986(4) 0.2673(4) 0.4294(4) 0.034(2) Uani 1 1 d . . .
O13W O 0.1895(5) 0.3081(4) 0.2376(4) 0.056(3) Uani 1 1 d . . .
O14W O 0.1446(14) 0.4020(14) 0.2584(16) 0.050(9) Uiso 0.3 1 d . . P
O15W O 0.2862(15) 0.4411(14) 0.4583(17) 0.048(10) Uiso 0.3 1 d . . P
O16W O 0.0846(19) 0.1331(19) 0.286(2) 0.065(13) Uiso 0.25 1 d . . P
O17W O 0.038(2) 0.448(2) 0.205(2) 0.071(14) Uiso 0.25 1 d . . P
O18W O 0.027(2) 0.368(2) 0.367(3) 0.078(16) Uiso 0.25 1 d . . P
O19W O 0.214(2) 0.082(2) 0.300(3) 0.054(15) Uiso 0.2 1 d . . P
O20W O 0.277(4) 0.044(4) 0.500000 0.07(3) Uiso 0.2 2 d S . P
O21W O 0.039(3) 0.366(3) 0.464(3) 0.052(19) Uiso 0.15 1 d . . P
P1 P 0.2342(2) 0.5598(2) 0.500000 0.0339(13) Uani 1 2 d S T P
P2 P 0.3001(2) 0.3155(2) 0.500000 0.0350(13) Uani 1 2 d S T P
Nb1 Nb 0.3532(2) 0.4617(2) 0.3644(3) 0.0482(15) Uiso 0.25 1 d . . P
Nb2 Nb 0.3499(4) 0.4597(4) 0.3095(5) 0.045(2) Uiso 0.15 1 d . . P
Nb3 Nb 0.2480(8) 0.4325(8) 0.3680(9) 0.030(5) Uiso 0.06 1 d . . P
W1 W 0.37596(3) 0.13608(2) 0.42449(3) 0.03895(17) Uani 1 1 d . . .
W2 W 0.24956(3) 0.21026(2) 0.42431(2) 0.03484(16) Uani 1 1 d . . .
W3 W 0.31353(3) 0.32398(3) 0.34765(2) 0.04289(19) Uani 1 1 d . . .
W4 W 0.18601(3) 0.34069(3) 0.42468(2) 0.0502(2) Uani 1 1 d . . .
W5 W 0.14887(3) 0.47935(3) 0.42474(3) 0.0512(2) Uani 1 1 d . . .
W6 W 0.24891(3) 0.56048(3) 0.34805(2) 0.0477(2) Uani 1 1 d . . .

loop_
_atom_site_aniso_label
_atom_site_aniso_U_11
_atom_site_aniso_U_22
_atom_site_aniso_U_33
_atom_site_aniso_U_23
_atom_site_aniso_U_13
_atom_site_aniso_U_12
O1 0.038(8) 0.039(8) 0.023(7) 0.000 0.000 0.009(6)
O2 0.075(11) 0.040(8) 0.013(6) 0.000 0.000 0.017(8)
O3 0.043(6) 0.056(6) 0.011(4) -0.003(4) -0.004(4) 0.022(5)
O4 0.083(12) 0.039(9) 0.020(7) 0.000 0.000 0.006(8)
O5 0.068(7) 0.056(7) 0.016(5) 0.003(5) 0.003(5) 0.016(6)
O6 0.099(10) 0.087(9) 0.020(5) 0.005(6) 0.006(6) 0.057(8)
O7 0.077(8) 0.040(6) 0.014(4) -0.002(4) 0.000(5) 0.015(5)
O8 0.094(9) 0.047(7) 0.028(5) -0.001(5) -0.013(6) 0.002(6)
O9 0.098(9) 0.055(7) 0.017(5) 0.009(5) -0.003(6) 0.016(6)
O10 0.075(11) 0.043(9) 0.020(7) 0.000 0.000 0.022(8)
O27 0.077(9) 0.096(10) 0.050(7) 0.003(7) -0.009(7) -0.001(8)
O11 0.076(11) 0.028(7) 0.015(6) 0.000 0.000 0.000(7)
O12 0.078(8) 0.045(6) 0.026(5) -0.006(5) -0.011(5) 0.018(6)
O13 0.077(8) 0.038(6) 0.014(4) 0.007(4) -0.005(5) 0.005(5)
O14 0.147(13) 0.048(7) 0.023(5) 0.011(5) 0.005(7) -0.023(8)
O15 0.082(8) 0.046(6) 0.013(4) 0.004(4) 0.000(5) 0.009(6)
O16 0.073(8) 0.057(7) 0.013(4) 0.008(5) -0.005(5) -0.013(6)
O17 0.069(7) 0.029(5) 0.011(4) 0.001(4) 0.003(4) -0.012(5)
O18 0.052(6) 0.030(5) 0.012(4) -0.001(4) 0.002(4) -0.005(4)
O19 0.041(8) 0.024(7) 0.014(6) 0.000 0.000 -0.011(6)
O20 0.048(8) 0.031(7) 0.014(6) 0.000 0.000 -0.008(6)
O21 0.043(6) 0.039(6) 0.017(4) -0.002(4) -0.009(4) -0.006(5)
O22 0.045(6) 0.032(5) 0.017(4) -0.003(4) -0.003(4) -0.010(4)
O23 0.053(6) 0.048(6) 0.008(4) -0.007(4) 0.004(4) -0.020(5)
O24 0.044(8) 0.032(8) 0.025(7) 0.000 0.000 -0.002(6)
O25 0.049(6) 0.053(6) 0.014(4) -0.001(4) 0.002(4) -0.010(5)
O26 0.052(6) 0.041(6) 0.031(5) -0.013(5) 0.002(5) -0.010(5)
O12W 0.052(6) 0.035(5) 0.016(4) -0.001(4) -0.002(4) 0.003(5)
O13W 0.089(9) 0.057(7) 0.021(5) -0.003(5) -0.001(6) -0.007(6)
P1 0.047(3) 0.044(3) 0.012(2) 0.000 0.000 0.018(3)
P2 0.069(4) 0.026(3) 0.010(2) 0.000 0.000 -0.008(3)
W1 0.0489(4) 0.0430(4) 0.0250(3) -0.0108(3) 0.0010(3) -0.0128(3)
W2 0.0539(4) 0.0365(3) 0.0141(3) -0.0032(2) -0.0020(3) -0.0106(3)
W3 0.0788(5) 0.0396(4) 0.0103(2) 0.0010(2) 0.0002(3) -0.0008(3)
W4 0.0823(5) 0.0529(4) 0.0155(3) -0.0040(3) -0.0046(3) 0.0167(4)
W5 0.0902(6) 0.0455(4) 0.0178(3) -0.0008(3) -0.0059(3) 0.0057(4)
W6 0.0724(5) 0.0590(4) 0.0117(3) 0.0035(3) -0.0011(3) 0.0100(4)

loop_
_atom_type_symbol
_atom_type_description
_atom_type_scat_dispersion_real
_atom_type_scat_dispersion_imag
_atom_type_scat_source
H H 0.0000 0.0000 'International Tables Vol C Tables 4.2.6.8 and 6.1.1.4'
O O 0.0106 0.0060 'International Tables Vol C Tables 4.2.6.8 and 6.1.1.4'
P P 0.1023 0.0942 'International Tables Vol C Tables 4.2.6.8 and 6.1.1.4'
Nb Nb -2.0727 0.6215 'International Tables Vol C Tables 4.2.6.8 and 6.1.1.4'
W W -0.8490 6.8722 'International Tables Vol C Tables 4.2.6.8 and 6.1.1.4'

loop_
_geom_angle_atom_site_label_1
_geom_angle_atom_site_label_2
_geom_angle_atom_site_label_3
_geom_angle
_geom_angle_site_symmetry_1
_geom_angle_site_symmetry_3
P1 O1 W1 126.5(4) . 4_565
P1 O1 W1 126.5(4) . 11_566
W1 O1 W1 94.4(5) 4_565 11_566
P1 O2 W5 126.0(4) . .
P1 O2 W5 126.0(4) . 10_556
W5 O2 W5 93.9(6) . 10_556
P1 O3 W6 132.5(6) . .
W5 O4 W5 120.6(9) 10_556 .
Nb1 O6 W6 165.4(6) . .
Nb1 O6 Nb2 37.3(4) . .
W6 O6 Nb2 155.9(7) . .
Nb1 O6 Nb3 77.9(7) . .
W6 O6 Nb3 95.8(7) . .
Nb2 O6 Nb3 82.9(7) . .
W5 O7 W6 150.9(5) . .
W5 O7 Nb3 97.3(7) . .
W6 O7 Nb3 104.9(7) . .
W5 O9 W4 144.7(7) . .
W5 O9 Nb3 98.8(7) . .
W4 O9 Nb3 98.4(7) . .
W4 O10 W4 120.7(8) . 10_556
P2 O11 W4 125.7(4) . .
P2 O11 W4 125.7(4) . 10_556
W4 O11 W4 94.6(6) . 10_556
W4 O13 W3 151.8(5) . .
W4 O13 Nb3 98.2(7) . .
W3 O13 Nb3 103.8(7) . .
W3 O14 Nb1 165.4(7) . .
W3 O14 Nb2 155.3(7) . .
Nb1 O14 Nb2 37.1(4) . .
W3 O14 Nb3 95.4(7) . .
Nb1 O14 Nb3 76.8(7) . .
Nb2 O14 Nb3 82.6(7) . .
W3 O16 W6 164.2(6) . 3_655
P2 O17 W3 133.2(6) . .
W2 O18 W3 151.6(5) . .
P2 O19 W2 126.2(4) . 10_556
P2 O19 W2 126.2(4) . .
W2 O19 W2 95.1(4) 10_556 .
W2 O20 W2 120.3(6) 10_556 .
W2 O22 W1 159.5(5) . .
W1 O23 W6 149.8(5) . 3_655
W1 O24 W1 119.7(7) 10_556 .
W1 O25 W5 149.4(6) . 3_655
O3W O1W Nb1 85(3) . .
O3W O1W O15W 16(3) . .
Nb1 O1W O15W 101(2) . .
Nb2 O2W Nb1 1.6(10) . .
O15W O3W O1W 141(6) . .
O15W O3W Nb1 157(5) . .
O1W O3W Nb1 62(3) . .
O15W O3W Nb3 76(4) . .
O1W O3W Nb3 143(4) . .
Nb1 O3W Nb3 81.2(15) . .
O14W O4W Nb3 137(2) . .
O21W O7W O21W 163(10) . 10_556
W4 O12W W2 147.3(5) . .
O5W O14W O4W 164(4) . .
O3W O15W O1W 23(4) . .
O3W O15W Nb3 84(4) . .
O1W O15W Nb3 107(2) . .
O7W O21W O21W 9(9) . 10_556
O3 P1 O3 110.5(8) 10_556 .
O3 P1 O1 111.0(5) 10_556 .
O3 P1 O1 110.9(5) . .
O3 P1 O2 109.1(5) 10_556 .
O3 P1 O2 109.1(5) . .
O1 P1 O2 106.2(8) . .
O17 P2 O17 110.5(8) . 10_556
O17 P2 O19 110.5(5) . .
O17 P2 O19 110.5(5) 10_556 .
O17 P2 O11 109.5(5) . .
O17 P2 O11 109.5(5) 10_556 .
O19 P2 O11 106.2(8) . .
Nb2 Nb1 O1W 174.1(14) . .
Nb2 Nb1 O6 76.2(6) . .
O1W Nb1 O6 104.2(12) . .
Nb2 Nb1 O14 74.4(6) . .
O1W Nb1 O14 100.4(12) . .
O6 Nb1 O14 117.4(7) . .
Nb2 Nb1 O3W 141.3(14) . .
O1W Nb1 O3W 33.7(14) . .
O6 Nb1 O3W 85.4(12) . .
O14 Nb1 O3W 84.8(12) . .
Nb2 Nb1 O2W 1.8(11) . .
O1W Nb1 O2W 173.3(16) . .
O6 Nb1 O2W 74.6(10) . .
O14 Nb1 O2W 74.7(10) . .
O3W Nb1 O2W 139.9(15) . .
Nb2 Nb1 Nb3 87.2(7) . .
O1W Nb1 Nb3 87.8(13) . .
O6 Nb1 Nb3 62.2(7) . .
O14 Nb1 Nb3 62.4(7) . .
O3W Nb1 Nb3 54.1(13) . .
O2W Nb1 Nb3 85.8(10) . .
Nb1 Nb2 O2W 177(2) . .
Nb1 Nb2 O14 68.6(6) . .
O2W Nb2 O14 112.0(19) . .
Nb1 Nb2 O6 66.5(6) . .
O2W Nb2 O6 110.4(18) . .
O14 Nb2 O6 109.4(7) . .
Nb1 Nb2 Nb3 68.9(7) . .
O2W Nb2 Nb3 108.4(18) . .
O14 Nb2 Nb3 57.4(6) . .
O6 Nb2 Nb3 57.0(6) . .
O9 Nb3 O7 74.7(8) . .
O9 Nb3 O13 75.0(8) . .
O7 Nb3 O13 144.3(11) . .
O9 Nb3 O4W 101.7(13) . .
O7 Nb3 O4W 82.2(12) . .
O13 Nb3 O4W 86.0(12) . .
O9 Nb3 O15W 74.5(13) . .
O7 Nb3 O15W 96.0(12) . .
O13 Nb3 O15W 93.6(12) . .
O4W Nb3 O15W 176.1(18) . .
O9 Nb3 O3W 94.7(14) . .
O7 Nb3 O3W 100.5(13) . .
O13 Nb3 O3W 100.3(13) . .
O4W Nb3 O3W 163.5(18) . .
O15W Nb3 O3W 20.3(11) . .
O9 Nb3 O6 133.5(10) . .
O7 Nb3 O6 69.3(7) . .
O13 Nb3 O6 146.3(10) . .
O4W Nb3 O6 101.5(12) . .
O15W Nb3 O6 81.0(12) . .
O3W Nb3 O6 65.0(12) . .
O9 Nb3 O14 133.6(10) . .
O7 Nb3 O14 146.7(10) . .
O13 Nb3 O14 68.9(7) . .
O4W Nb3 O14 103.9(12) . .
O15W Nb3 O14 79.5(12) . .
O3W Nb3 O14 65.1(12) . .
O6 Nb3 O14 77.4(7) . .
O9 Nb3 Nb1 139.4(10) . .
O7 Nb3 Nb1 107.4(8) . .
O13 Nb3 Nb1 107.8(8) . .
O4W Nb3 Nb1 118.8(12) . .
O15W Nb3 Nb1 64.9(12) . .
O3W Nb3 Nb1 44.7(12) . .
O6 Nb3 Nb1 39.9(4) . .
O14 Nb3 Nb1 40.8(4) . .
O9 Nb3 Nb2 163.3(10) . .
O7 Nb3 Nb2 107.5(8) . .
O13 Nb3 Nb2 107.0(8) . .
O4W Nb3 Nb2 95.0(12) . .
O15W Nb3 Nb2 88.8(13) . .
O3W Nb3 Nb2 68.6(13) . .
O6 Nb3 Nb2 40.1(4) . .
O14 Nb3 Nb2 40.0(4) . .
Nb1 Nb3 Nb2 23.9(3) . .
O9 Nb3 W5 37.8(4) . .
O7 Nb3 W5 37.2(4) . .
O13 Nb3 W5 109.4(8) . .
O4W Nb3 W5 88.8(11) . .
O15W Nb3 W5 87.7(12) . .
O3W Nb3 W5 103.2(13) . .
O6 Nb3 W5 103.6(7) . .
O14 Nb3 W5 166.8(9) . .
Nb1 Nb3 W5 134.6(8) . .
Nb2 Nb3 W5 143.6(8) . .
O9 Nb3 W4 38.5(5) . .
O7 Nb3 W4 109.7(8) . .
O13 Nb3 W4 36.8(4) . .
O4W Nb3 W4 90.9(11) . .
O15W Nb3 W4 86.4(12) . .
O3W Nb3 W4 103.3(13) . .
O6 Nb3 W4 167.1(9) . .
O14 Nb3 W4 103.0(7) . .
Nb1 Nb3 W4 135.0(8) . .
Nb2 Nb3 W4 142.8(8) . .
W5 Nb3 W4 73.1(5) . .
O26 W1 O23 102.1(4) . .
O26 W1 O22 97.5(4) . .
O23 W1 O22 89.1(4) . .
O26 W1 O25 96.6(4) . .
O23 W1 O25 86.8(4) . .
O22 W1 O25 165.9(4) . .
O26 W1 O24 99.7(5) . .
O23 W1 O24 158.2(4) . .
O22 W1 O24 89.2(5) . .
O25 W1 O24 89.6(5) . .
O26 W1 O1 172.4(4) . 3_655
O23 W1 O1 85.3(3) . 3_655
O22 W1 O1 84.2(4) . 3_655
O25 W1 O1 82.0(4) . 3_655
O24 W1 O1 72.9(4) . 3_655
O21 W2 O18 103.1(4) . .
O21 W2 O22 96.8(4) . .
O18 W2 O22 91.3(4) . .
O21 W2 O20 100.0(4) . .
O18 W2 O20 156.7(4) . .
O22 W2 O20 89.1(5) . .
O21 W2 O12W 95.6(4) . .
O18 W2 O12W 86.8(4) . .
O22 W2 O12W 167.5(4) . .
O20 W2 O12W 87.9(5) . .
O21 W2 O19 171.9(4) . .
O18 W2 O19 84.7(3) . .
O22 W2 O19 85.4(4) . .
O20 W2 O19 72.2(4) . .
O12W W2 O19 82.2(4) . .
O15 W3 O14 99.5(5) . .
O15 W3 O16 97.8(4) . .
O14 W3 O16 94.7(6) . .
O15 W3 O13 94.9(5) . .
O14 W3 O13 91.3(5) . .
O16 W3 O13 164.9(4) . .
O15 W3 O18 95.3(4) . .
O14 W3 O18 164.7(4) . .
O16 W3 O18 87.2(4) . .
O13 W3 O18 83.5(4) . .
O15 W3 O17 176.0(5) . .
O14 W3 O17 83.2(4) . .
O16 W3 O17 84.8(4) . .
O13 W3 O17 82.1(4) . .
O18 W3 O17 81.8(3) . .
O15 W3 Nb3 95.3(5) . .
O14 W3 Nb3 50.6(6) . .
O16 W3 Nb3 144.6(5) . .
O13 W3 Nb3 41.0(5) . .
O18 W3 Nb3 124.1(5) . .
O17 W3 Nb3 84.3(4) . .
O12 W4 O13 103.5(5) . .
O12 W4 O12W 97.5(4) . .
O13 W4 O12W 88.4(4) . .
O12 W4 O10 100.2(6) . .
O13 W4 O10 156.4(5) . .
O12W W4 O10 89.4(5) . .
O12 W4 O9 96.6(5) . .
O13 W4 O9 87.6(5) . .
O12W W4 O9 165.8(4) . .
O10 W4 O9 88.8(5) . .
O12 W4 O11 172.4(5) . .
O13 W4 O11 84.1(4) . .
O12W W4 O11 83.2(4) . .
O10 W4 O11 72.3(5) . .
O9 W4 O11 82.9(5) . .
O12 W4 Nb3 99.2(5) . .
O13 W4 Nb3 45.0(5) . .
O12W W4 Nb3 133.0(5) . .
O10 W4 Nb3 129.7(6) . .
O9 W4 Nb3 43.0(5) . .
O11 W4 Nb3 85.6(5) . .
O8 W5 O7 102.6(5) . .
O8 W5 O9 97.1(5) . .
O7 W5 O9 88.5(5) . .
O8 W5 O4 100.6(6) . .
O7 W5 O4 156.8(5) . .
O9 W5 O4 88.7(5) . .
O8 W5 O25 97.4(5) . 4_565
O7 W5 O25 86.9(4) . 4_565
O9 W5 O25 165.5(5) . 4_565
O4 W5 O25 90.1(5) . 4_565
O8 W5 O2 173.3(5) . .
O7 W5 O2 84.1(4) . .
O9 W5 O2 83.2(5) . .
O4 W5 O2 72.7(5) . .
O25 W5 O2 82.6(4) 4_565 .
O8 W5 Nb3 99.1(5) . .
O7 W5 Nb3 45.5(5) . .
O9 W5 Nb3 43.4(5) . .
O4 W5 Nb3 130.0(6) . .
O25 W5 Nb3 131.9(5) 4_565 .
O2 W5 Nb3 85.7(5) . .
O5 W6 O6 97.6(5) . .
O5 W6 O16 97.8(5) . 4_565
O6 W6 O16 93.6(6) . 4_565
O5 W6 O7 94.7(5) . .
O6 W6 O7 89.5(5) . .
O16 W6 O7 166.6(4) 4_565 .
O5 W6 O23 95.9(4) . 4_565
O6 W6 O23 165.5(4) . 4_565
O16 W6 O23 89.5(4) 4_565 4_565
O7 W6 O23 84.4(4) . 4_565
O5 W6 O3 177.1(5) . .
O6 W6 O3 82.5(4) . .
O16 W6 O3 85.0(4) 4_565 .
O7 W6 O3 82.4(4) . .
O23 W6 O3 83.7(3) 4_565 .

loop_
_geom_bond_atom_site_label_1
_geom_bond_atom_site_label_2
_geom_bond_distance
_geom_bond_site_symmetry_2
O1 P1 1.559(13) .
O1 W1 2.273(9) 4_565
O1 W1 2.273(9) 11_566
O2 P1 1.560(16) .
O2 W5 2.276(11) .
O2 W5 2.276(11) 10_556
O3 P1 1.502(9) .
O3 W6 2.177(8) .
O4 W5 1.914(8) 10_556
O4 W5 1.914(8) .
O5 W6 1.702(9) .
O6 Nb1 1.837(12) .
O6 W6 1.891(11) .
O6 Nb2 1.946(14) .
O6 Nb3 2.53(3) .
O7 W5 1.875(10) .
O7 W6 1.957(11) .
O7 Nb3 2.21(2) .
O8 W5 1.726(11) .
O9 W5 1.906(11) .
O9 W4 1.952(11) .
O9 Nb3 2.14(2) .
O10 W4 1.915(8) .
O10 W4 1.915(8) 10_556
O11 P2 1.568(16) .
O11 W4 2.264(10) .
O11 W4 2.264(10) 10_556
O12 W4 1.713(10) .
O13 W4 1.878(10) .
O13 W3 1.945(11) .
O13 Nb3 2.22(2) .
O14 W3 1.841(11) .
O14 Nb1 1.877(13) .
O14 Nb2 1.942(14) .
O14 Nb3 2.55(3) .
O15 W3 1.713(9) .
O16 W3 1.887(11) .
O16 W6 1.906(11) 3_655
O17 P2 1.508(9) .
O17 W3 2.175(8) .
O18 W2 1.876(8) .
O18 W3 1.988(9) .
O19 P2 1.559(12) .
O19 W2 2.266(8) 10_556
O19 W2 2.266(8) .
O20 W2 1.928(6) 10_556
O20 W2 1.928(6) .
O21 W2 1.727(8) .
O22 W2 1.904(9) .
O22 W1 1.910(9) .
O23 W1 1.869(9) .
O23 W6 1.986(9) 3_655
O24 W1 1.930(6) 10_556
O24 W1 1.930(6) .
O25 W1 1.921(10) .
O25 W5 1.936(10) 3_655
O26 W1 1.722(9) .
O1W O3W 1.11(5) .
O1W Nb1 1.76(4) .
O1W O15W 1.80(5) .
O2W Nb2 1.35(4) .
O2W Nb1 2.56(4) .
O3W O15W 0.80(4) .
O3W Nb1 1.99(5) .
O3W Nb3 2.29(5) .
O4W O14W 1.71(5) .
O4W Nb3 2.22(4) .
O5W O14W 1.12(4) .
O7W O21W 0.82(7) .
O7W O21W 0.82(7) 10_556
O10W O20W 1.29(10) .
O11W O19W 1.06(6) .
O12W W4 1.910(9) .
O12W W2 1.962(9) .
O15W Nb3 2.23(4) .
O21W O21W 1.61(15) 10_556
Nb1 Nb2 1.215(11) .
Nb1 Nb3 2.80(2) .
Nb2 Nb3 3.00(2) .
Nb3 W5 3.08(2) .
Nb3 W4 3.10(2) .
